data_7107311
loop_
_publ_author_name
'Dejan-Kresimir Bucar'
'Arundhuti Sen'
'S. V. Santhana Mariappan'
L.R.MacGillivray

_publ_section_title
;
 A [2+2] cross-photodimerisation of photostable olefins via a
 three-component cocrystal solid solution
;
_journal_name_full Chem.Commun.
_journal_page_first 1790
_journal_paper_doi 10.1039/c2cc15453f
_journal_volume 48
_journal_year 2012
_chemical_formula_moiety
;
C13.52 H11.55 Cl0.49 N, C13.83 H12.48 Cl0.17 N, C6 H6 O2
;
_chemical_formula_sum 'C33.34 H30.03 Cl0.66 N2 O2'
_chemical_formula_weight 514.05
_space_group_IT_number 2
_symmetry_cell_setting triclinic
_symmetry_space_group_name_Hall '-P 1'
_symmetry_space_group_name_H-M 'P -1'
_atom_sites_solution_hydrogens geom
_atom_sites_solution_primary direct
_atom_sites_solution_secondary difmap
_audit_creation_date 2011-09-25T23:53:28-00:00
_audit_creation_method 'WinGX routine CIF_UPDATE'
_cell_angle_alpha 105.642(5)
_cell_angle_beta 98.420(5)
_cell_angle_gamma 92.492(5)
_cell_formula_units_Z 2
_cell_length_a 9.9438(11)
_cell_length_b 10.1775(11)
_cell_length_c 14.0261(15)
_cell_measurement_reflns_used 4760
_cell_measurement_temperature 150(2)
_cell_measurement_theta_max 25.35
_cell_measurement_theta_min 1.00
_cell_volume 1347.0(3)
_computing_cell_refinement 'HKL Scalepack (Otwinowski & Minor, 1997)'
_computing_data_collection 'Collect (Nonius BV, 1997-2000)'
_computing_data_reduction 'HKL Denzo, Scalepack (Otwinowski & Minor, 1997)'
_computing_molecular_graphics 'Rastop (Valadon, 2004)'
_computing_publication_material 'WinGX (Farrugia, 1999)'
_computing_structure_refinement 'SHELXL (Sheldrick, 2008)'
_computing_structure_solution 'SHELXS (Sheldrick, 2008)'
_diffrn_ambient_temperature 150(2)
_diffrn_detector_area_resol_mean 9
_diffrn_measured_fraction_theta_full 0.987
_diffrn_measured_fraction_theta_max 0.987
_diffrn_measurement_device_type KappaCCD
_diffrn_measurement_method 'CCD phi and omega scans'
_diffrn_radiation_monochromator graphite
_diffrn_radiation_type MoK\a
_diffrn_radiation_wavelength 0.71073
_diffrn_reflns_av_R_equivalents 0.02
_diffrn_reflns_av_unetI/netI 0.0331
_diffrn_reflns_limit_h_max 11
_diffrn_reflns_limit_h_min -11
_diffrn_reflns_limit_k_max 12
_diffrn_reflns_limit_k_min -12
_diffrn_reflns_limit_l_max 16
_diffrn_reflns_limit_l_min -16
_diffrn_reflns_number 8856
_diffrn_reflns_theta_full 24.99
_diffrn_reflns_theta_max 24.99
_diffrn_reflns_theta_min 5.18
_exptl_absorpt_coefficient_mu 0.142
_exptl_absorpt_correction_T_max 0.9888
_exptl_absorpt_correction_T_min 0.9457
_exptl_absorpt_correction_type multi-scan
_exptl_absorpt_process_details 'HKL Scalepack (Otwinowski & Minor, 1997)'
_exptl_crystal_colour colorless
_exptl_crystal_density_diffrn 1.267
_exptl_crystal_density_method 'not measured'
_exptl_crystal_description plate
_exptl_crystal_F_000 542.4
_exptl_crystal_size_max 0.4
_exptl_crystal_size_mid 0.17
_exptl_crystal_size_min 0.08
_refine_diff_density_max 0.38
_refine_diff_density_min -0.248
_refine_diff_density_rms 0.035
_refine_ls_extinction_method none
_refine_ls_goodness_of_fit_ref 1.067
_refine_ls_hydrogen_treatment constr
_refine_ls_matrix_type full
_refine_ls_number_parameters 355
_refine_ls_number_reflns 4679
_refine_ls_number_restraints 26
_refine_ls_restrained_S_all 1.073
_refine_ls_R_factor_all 0.0585
_refine_ls_R_factor_gt 0.0434
_refine_ls_shift/su_max 0
_refine_ls_shift/su_mean 0
_refine_ls_structure_factor_coef Fsqd
_refine_ls_weighting_details 'calc w=1/[\s^2^(Fo^2^)+(0.0561P)^2^+0.3000P] where P=(Fo^2^+2Fc^2^)/3'
_refine_ls_weighting_scheme calc
_refine_ls_wR_factor_gt 0.1079
_refine_ls_wR_factor_ref 0.1148
_reflns_number_gt 3725
_reflns_number_total 4679
_reflns_threshold_expression >2\s(I)
_cod_data_source_file c2cc15453f.txt
_cod_data_source_block 1-150K
_cod_database_code 7107311

loop_
_symmetry_equiv_pos_as_xyz
'x, y, z'
'-x, -y, -z'

loop_
_atom_site_label
_atom_site_type_symbol
_atom_site_fract_x
_atom_site_fract_y
_atom_site_fract_z
_atom_site_U_iso_or_equiv
_atom_site_adp_type
_atom_site_occupancy
_atom_site_symmetry_multiplicity
_atom_site_calc_flag
_atom_site_refinement_flags
_atom_site_disorder_assembly
_atom_site_disorder_group
C1 C 0.41709(17) 0.09144(16) 0.10610(12) 0.0338(4) Uani 1 1 d . . .
C2 C 0.44703(16) 0.12250(16) 0.20905(11) 0.0311(4) Uani 1 1 d . . .
C3 C 0.34322(15) 0.11086(15) 0.26411(11) 0.0277(3) Uani 1 1 d . . .
C4 C 0.21258(16) 0.06931(16) 0.20902(12) 0.0321(4) Uani 1 1 d . . .
C5 C 0.19268(17) 0.03725(17) 0.10617(12) 0.0353(4) Uani 1 1 d . . .
C6 C 0.36425(16) 0.13675(16) 0.37312(11) 0.0298(4) Uani 1 1 d . . .
C7 C 0.48324(16) 0.15649(15) 0.43412(11) 0.0293(4) Uani 1 1 d . . .
C8 C 0.50467(16) 0.17539(10) 0.54296(11) 0.0282(3) Uani 1 1 d D A .
C9 C 0.63587(16) 0.20648(11) 0.59784(12) 0.0329(4) Uani 1 1 d D . .
C10 C 0.66053(17) 0.22990(10) 0.70116(12) 0.0358(4) Uani 1 1 d D A .
C11 C 0.55248(18) 0.22230(8) 0.75190(11) 0.0335(4) Uani 1 1 d D . .
C12 C 0.42075(17) 0.19149(11) 0.69906(12) 0.0354(4) Uani 1 1 d D A .
C13 C 0.39711(16) 0.16842(12) 0.59590(12) 0.0325(4) Uani 1 1 d D . .
C14 C 0.1846(2) 0.40588(19) 0.04535(13) 0.0450(5) Uani 1 1 d . . .
C15 C 0.23437(19) 0.43586(18) 0.14617(13) 0.0421(4) Uani 1 1 d . . .
C16 C 0.15232(18) 0.40666(16) 0.21121(12) 0.0354(4) Uani 1 1 d U . .
C17 C 0.02042(18) 0.34741(17) 0.16801(13) 0.0375(4) Uani 1 1 d . . .
C18 C -0.02104(19) 0.32150(17) 0.06590(13) 0.0399(4) Uani 1 1 d . . .
C19 C 0.20688(18) 0.44031(17) 0.31824(12) 0.0368(4) Uani 1 1 d U . .
C20 C 0.14693(17) 0.40830(17) 0.38830(13) 0.0362(4) Uani 1 1 d U . .
C21 C 0.20007(16) 0.44323(12) 0.49610(12) 0.0335(4) Uani 1 1 d DU B .
C22 C 0.32638(17) 0.51545(13) 0.53958(12) 0.0363(4) Uani 1 1 d DU . .
C23 C 0.37173(17) 0.54638(13) 0.64207(12) 0.0365(4) Uani 1 1 d D B .
C24 C 0.29206(16) 0.50606(11) 0.70480(12) 0.0351(4) Uani 1 1 d DU . .
C25 C 0.16636(17) 0.43422(13) 0.66200(13) 0.0376(4) Uani 1 1 d D B .
C26 C 0.12168(17) 0.40356(14) 0.55974(13) 0.0373(4) Uani 1 1 d D . .
C27A C 0.3421(3) 0.54001(19) 0.8168(3) 0.0454(6) Uani 0.827(3) 1 d PDU B 1
C27B C 0.5777(3) 0.24761(16) 0.8636(5) 0.0422(4) Uani 0.515(3) 1 d PD A 2
C28 C 0.82428(15) 0.04223(17) 0.20617(11) 0.0306(4) Uani 1 1 d . . .
C29 C 0.87008(15) -0.08545(16) 0.16877(11) 0.0292(4) Uani 1 1 d . . .
C30 C 0.94480(16) -0.14861(17) 0.23313(11) 0.0316(4) Uani 1 1 d . . .
C31 C 0.97147(18) -0.08402(19) 0.33574(12) 0.0400(4) Uani 1 1 d . . .
C32 C 0.92404(19) 0.04247(19) 0.37161(12) 0.0430(5) Uani 1 1 d . . .
C33 C 0.85065(17) 0.10769(18) 0.30856(12) 0.0373(4) Uani 1 1 d . . .
H1 H 0.4891 0.1027 0.0705 0.041 Uiso 1 1 calc R . .
H2 H 0.5379 0.1517 0.2425 0.037 Uiso 1 1 calc R . .
H4 H 0.1373 0.0632 0.2427 0.038 Uiso 1 1 calc R . .
H5 H 0.1029 0.0069 0.0707 0.042 Uiso 1 1 calc R . .
H6 H 0.2846 0.1398 0.4034 0.036 Uiso 1 1 calc R . .
H7 H 0.5628 0.1586 0.4042 0.035 Uiso 1 1 calc R . .
H9 H 0.7107 0.2118 0.5636 0.039 Uiso 1 1 calc R A .
H10 H 0.7511 0.2511 0.7369 0.043 Uiso 1 1 calc R . .
H12 H 0.3464 0.1862 0.7337 0.043 Uiso 1 1 calc R . .
H13 H 0.3063 0.1475 0.5605 0.039 Uiso 1 1 calc R A .
H14 H 0.2434 0.4266 0.0028 0.054 Uiso 1 1 calc R . .
H15 H 0.3249 0.4766 0.1714 0.051 Uiso 1 1 calc R . .
H17 H -0.0404 0.3251 0.2087 0.045 Uiso 1 1 calc R . .
H18 H -0.1113 0.2816 0.0382 0.048 Uiso 1 1 calc R . .
H19 H 0.2941 0.4901 0.3397 0.044 Uiso 1 1 calc R . .
H1O H 0.7418 0.0563 0.0849 0.056 Uiso 1 1 calc R . .
H20 H 0.0604 0.3573 0.3664 0.043 Uiso 1 1 calc R . .
H22 H 0.3824 0.544 0.4982 0.044 Uiso 1 1 calc R B .
H23 H 0.4582 0.5957 0.6699 0.044 Uiso 1 1 calc R . .
H25 H 0.1103 0.4057 0.7034 0.045 Uiso 1 1 calc R . .
H26 H 0.0352 0.3541 0.5322 0.045 Uiso 1 1 calc R B .
H27A H 0.2747 0.5014 0.8485 0.068 Uiso 0.827(3) 1 calc PR B 1
H27B H 0.3547 0.6397 0.8455 0.068 Uiso 0.827(3) 1 calc PR B 1
H27C H 0.4292 0.5009 0.8288 0.068 Uiso 0.827(3) 1 calc PR B 1
H27D H 0.5701 0.3446 0.896 0.063 Uiso 0.515(3) 1 calc PR A 2
H27E H 0.6694 0.2236 0.885 0.063 Uiso 0.515(3) 1 calc PR A 2
H27F H 0.5099 0.1912 0.8829 0.063 Uiso 0.515(3) 1 calc PR A 2
H29 H 0.8503 -0.13 0.0988 0.035 Uiso 1 1 calc R . .
H2O H 0.98 -0.2963 0.1365 0.058 Uiso 1 1 calc R . .
H31 H 1.0217 -0.1264 0.3805 0.048 Uiso 1 1 calc R . .
H32 H 0.9422 0.0863 0.4417 0.052 Uiso 1 1 calc R . .
H33 H 0.8192 0.1949 0.3347 0.045 Uiso 1 1 calc R . .
N1 N 0.29228(14) 0.04615(14) 0.05288(10) 0.0349(3) Uani 1 1 d . . .
N2 N 0.05894(16) 0.34950(15) 0.00360(10) 0.0412(4) Uani 1 1 d . . .
O1 O 0.75326(12) 0.10669(12) 0.14426(8) 0.0374(3) Uani 1 1 d . . .
O2 O 0.99523(12) -0.27140(12) 0.19950(8) 0.0389(3) Uani 1 1 d . . .
Cl1A Cl 0.58205(12) 0.25217(8) 0.88254(11) 0.0422(4) Uani 0.485(3) 1 d PD A 1
Cl1B Cl 0.3543(4) 0.5477(3) 0.8343(3) 0.0454(6) Uani 0.173(3) 1 d PDU B 2

loop_
_atom_site_aniso_label
_atom_site_aniso_U_11
_atom_site_aniso_U_22
_atom_site_aniso_U_33
_atom_site_aniso_U_23
_atom_site_aniso_U_13
_atom_site_aniso_U_12
C1 0.0334(9) 0.0361(9) 0.0306(9) 0.0074(7) 0.0053(7) 0.0017(7)
C2 0.0279(8) 0.0328(9) 0.0292(9) 0.0052(7) 0.0008(7) 0.0010(7)
C3 0.0309(8) 0.0226(8) 0.0285(8) 0.0064(6) 0.0020(7) 0.0038(6)
C4 0.0286(8) 0.0340(9) 0.0330(9) 0.0093(7) 0.0032(7) 0.0022(7)
C5 0.0307(9) 0.0387(9) 0.0329(9) 0.0089(7) -0.0034(7) 0.0014(7)
C6 0.0301(9) 0.0310(8) 0.0276(8) 0.0069(7) 0.0048(7) 0.0031(7)
C7 0.0309(9) 0.0276(8) 0.0298(8) 0.0084(7) 0.0061(7) 0.0025(7)
C8 0.0324(8) 0.0234(8) 0.0277(8) 0.0066(6) 0.0022(7) 0.0023(6)
C9 0.0323(9) 0.0331(9) 0.0331(9) 0.0095(7) 0.0048(7) 0.0021(7)
C10 0.0371(9) 0.0324(9) 0.0338(9) 0.0080(7) -0.0042(7) 0.0002(7)
C11 0.0465(10) 0.0255(8) 0.0270(8) 0.0069(7) 0.0010(7) 0.0055(7)
C12 0.0412(10) 0.0337(9) 0.0328(9) 0.0095(7) 0.0096(8) 0.0053(7)
C13 0.0305(9) 0.0340(9) 0.0320(9) 0.0095(7) 0.0019(7) 0.0033(7)
C14 0.0563(12) 0.0434(10) 0.0366(10) 0.0100(8) 0.0143(9) 0.0020(9)
C15 0.0444(10) 0.0394(10) 0.0392(10) 0.0064(8) 0.0067(8) -0.0023(8)
C16 0.0452(10) 0.0272(8) 0.0330(8) 0.0063(7) 0.0072(7) 0.0074(7)
C17 0.0417(10) 0.0355(9) 0.0358(10) 0.0087(7) 0.0098(8) 0.0058(8)
C18 0.0418(10) 0.0366(9) 0.0382(10) 0.0061(8) 0.0036(8) 0.0085(8)
C19 0.0381(9) 0.0334(9) 0.0369(9) 0.0069(7) 0.0061(7) 0.0010(7)
C20 0.0367(9) 0.0315(9) 0.0386(8) 0.0077(7) 0.0044(7) 0.0024(7)
C21 0.0395(9) 0.0268(8) 0.0349(8) 0.0082(7) 0.0079(7) 0.0069(7)
C22 0.0413(9) 0.0339(9) 0.0372(10) 0.0126(7) 0.0126(7) 0.0048(7)
C23 0.0371(9) 0.0331(9) 0.0386(10) 0.0088(7) 0.0060(8) 0.0036(7)
C24 0.0439(10) 0.0298(9) 0.0332(8) 0.0089(7) 0.0087(7) 0.0107(7)
C25 0.0431(10) 0.0356(9) 0.0386(10) 0.0140(8) 0.0134(8) 0.0068(8)
C26 0.0374(9) 0.0324(9) 0.0416(10) 0.0091(7) 0.0076(8) 0.0015(7)
C27A 0.0574(10) 0.0456(9) 0.0325(10) 0.0084(6) 0.0092(7) 0.0084(6)
C27B 0.0623(6) 0.0405(5) 0.0228(8) 0.0104(3) 0.0011(4) 0.0041(4)
C28 0.0242(8) 0.0396(9) 0.0273(8) 0.0089(7) 0.0047(6) -0.0038(7)
C29 0.0259(8) 0.0380(9) 0.0219(8) 0.0068(7) 0.0026(6) -0.0037(7)
C30 0.0292(8) 0.0386(9) 0.0271(8) 0.0104(7) 0.0048(7) -0.0037(7)
C31 0.0455(10) 0.0492(11) 0.0259(9) 0.0147(8) 0.0017(7) -0.0029(8)
C32 0.0514(11) 0.0531(11) 0.0200(8) 0.0056(8) 0.0041(8) -0.0074(9)
C33 0.0388(9) 0.0398(9) 0.0291(9) 0.0018(7) 0.0092(7) -0.0036(8)
N1 0.0378(8) 0.0364(8) 0.0286(7) 0.0088(6) -0.0003(6) 0.0044(6)
N2 0.0527(9) 0.0368(8) 0.0334(8) 0.0080(6) 0.0062(7) 0.0105(7)
O1 0.0376(7) 0.0407(7) 0.0299(6) 0.0054(5) 0.0013(5) 0.0058(5)
O2 0.0440(7) 0.0441(7) 0.0298(6) 0.0136(5) 0.0030(5) 0.0057(6)
Cl1A 0.0623(6) 0.0405(5) 0.0228(8) 0.0104(3) 0.0011(4) 0.0041(4)
Cl1B 0.0574(10) 0.0456(9) 0.0325(10) 0.0084(6) 0.0092(7) 0.0084(6)

loop_
_atom_type_symbol
_atom_type_description
_atom_type_scat_dispersion_real
_atom_type_scat_dispersion_imag
_atom_type_scat_source
C C 0.0033 0.0016 'International Tables Vol C Tables 4.2.6.8 and 6.1.1.4'
H H 0 0 'International Tables Vol C Tables 4.2.6.8 and 6.1.1.4'
N N 0.0061 0.0033 'International Tables Vol C Tables 4.2.6.8 and 6.1.1.4'
O O 0.0106 0.006 'International Tables Vol C Tables 4.2.6.8 and 6.1.1.4'
Cl Cl 0.1484 0.1585 'International Tables Vol C Tables 4.2.6.8 and 6.1.1.4'

loop_
_geom_angle_atom_site_label_1
_geom_angle_atom_site_label_2
_geom_angle_atom_site_label_3
_geom_angle
C1 C2 C3 119.68(15)
C1 C2 H2 120.2
C2 C1 H1 118
C2 C3 C6 124.26(14)
C3 C2 H2 120.2
C3 C4 H4 120
C3 C6 H6 116.7
C4 C3 C2 116.28(14)
C4 C3 C6 119.45(14)
C4 C5 H5 118.1
C5 C4 C3 120.04(15)
C5 C4 H4 120
C5 N1 C1 116.08(14)
C6 C7 C8 126.77(14)
C6 C7 H7 116.6
C7 C6 C3 126.66(14)
C7 C6 H6 116.7
C8 C13 H13 119.5
C8 C7 H7 116.6
C8 C9 H9 119.1
C9 C10 H10 120.2
C9 C8 C13 117.49(14)
C9 C8 C7 119.80(14)
C10 C11 C12 119.72(15)
C10 C11 C27B 120.20(15)
C10 C11 Cl1A 120.15(14)
C10 C9 C8 121.83(15)
C10 C9 H9 119.1
C11 C10 C9 119.64(15)
C11 C10 H10 120.2
C11 C12 H12 119.9
C11 C27B H27D 109.5
C11 C27B H27E 109.5
C11 C27B H27F 109.5
C12 C11 C27B 120.08(15)
C12 C11 Cl1A 120.13(14)
C12 C13 C8 121.10(15)
C12 C13 H13 119.5
C13 C12 C11 120.22(15)
C13 C12 H12 119.9
C13 C8 C7 122.67(14)
C14 C15 C16 120.01(17)
C14 C15 H15 120
C14 N2 C18 116.34(15)
C15 C14 H14 118
C15 C16 C17 116.33(15)
C15 C16 C19 119.12(16)
C16 C15 H15 120
C16 C17 H17 120.2
C16 C19 H19 116.7
C17 C16 C19 124.55(15)
C17 C18 H18 118.2
C18 C17 C16 119.65(16)
C18 C17 H17 120.2
C19 C20 C21 126.89(16)
C19 C20 H20 116.6
C20 C19 C16 126.51(16)
C20 C19 H19 116.7
C21 C20 H20 116.6
C21 C22 H22 119.4
C21 C26 H26 119.1
C22 C21 C20 123.46(15)
C22 C23 C24 120.84(16)
C22 C23 H23 119.6
C23 C22 C21 121.21(15)
C23 C22 H22 119.4
C23 C24 C27A 120.66(16)
C23 C24 Cl1B 119.1(2)
C24 C23 H23 119.6
C24 C25 H25 119.6
C24 C27A H27A 109.5
C24 C27A H27B 109.5
C24 C27A H27C 109.5
C25 C24 C23 118.22(15)
C25 C24 C27A 121.12(15)
C25 C24 Cl1B 122.7(2)
C25 C26 C21 121.75(16)
C25 C26 H26 119.1
C26 C21 C20 119.26(15)
C26 C21 C22 117.28(15)
C26 C25 C24 120.70(15)
C26 C25 H25 119.6
C28 C29 C30 120.39(14)
C28 C29 H29 119.8
C28 C33 H33 120.8
C28 O1 H1O 109.5
C29 C28 C33 120.40(15)
C30 C29 H29 119.8
C30 C31 H31 120.4
C30 O2 H2O 109.5
C31 C30 C29 119.62(16)
C31 C32 C33 122.10(16)
C31 C32 H32 118.9
C32 C31 C30 119.12(16)
C32 C31 H31 120.4
C32 C33 C28 118.36(16)
C32 C33 H33 120.8
C33 C32 H32 118.9
H27D C27B H27E 109.5
H27D C27B H27F 109.5
H27E C27B H27F 109.5
N1 C1 C2 123.95(15)
N1 C1 H1 118
N1 C5 C4 123.88(15)
N1 C5 H5 118.1
N2 C14 C15 124.01(17)
N2 C14 H14 118
N2 C18 C17 123.65(17)
N2 C18 H18 118.2
O1 C28 C29 121.25(14)
O1 C28 C33 118.36(15)
O2 C30 C29 122.39(14)
O2 C30 C31 117.98(15)

loop_
_geom_bond_atom_site_label_1
_geom_bond_atom_site_label_2
_geom_bond_distance
C1 C2 1.376(2)
C1 H1 0.95
C2 H2 0.95
C3 C2 1.396(2)
C3 C4 1.395(2)
C3 C6 1.461(2)
C4 C5 1.372(2)
C4 H4 0.95
C5 H5 0.95
C6 H6 0.95
C7 C6 1.328(2)
C7 H7 0.95
C8 C13 1.398(2)
C8 C7 1.468(2)
C8 C9 1.390(2)
C9 C10 1.386(2)
C9 H9 0.95
C10 H10 0.95
C11 C10 1.383(2)
C11 C12 1.385(2)
C12 C13 1.384(2)
C12 H12 0.95
C13 H13 0.95
C14 H14 0.95
C15 C14 1.374(3)
C15 H15 0.95
C16 C15 1.389(2)
C16 C17 1.397(2)
C17 H17 0.95
C18 C17 1.380(2)
C18 H18 0.95
C19 C16 1.461(2)
C19 C20 1.325(2)
C19 H19 0.95
C20 C21 1.467(2)
C20 H20 0.95
C21 C22 1.394(2)
C21 C26 1.392(2)
C22 H22 0.95
C23 C22 1.387(2)
C23 H23 0.95
C24 C23 1.393(2)
C24 C25 1.386(2)
C25 C26 1.383(2)
C25 H25 0.95
C26 H26 0.95
C27A C24 1.516(4)
C27A H27A 0.98
C27A H27B 0.98
C27A H27C 0.98
C27B C11 1.499(7)
C27B H27D 0.98
C27B H27E 0.98
C27B H27F 0.98
C28 C29 1.388(2)
C28 O1 1.360(2)
C29 H29 0.95
C30 C29 1.392(2)
C30 C31 1.392(2)
C30 O2 1.3571(19)
C31 C32 1.381(3)
C31 H31 0.95
C32 H32 0.95
C33 C28 1.391(2)
C33 C32 1.387(3)
C33 H33 0.95
N1 C1 1.343(2)
N1 C5 1.339(2)
N2 C14 1.333(2)
N2 C18 1.340(2)
O1 H1O 0.84
O2 H2O 0.84
Cl1A C11 1.752(2)
Cl1B C24 1.759(5)
